data_4111591
loop_
_publ_author_name
'Jason C. Valentine'
'Frank E. McDonald'
'Wade A. Neiwert'
'Kenneth I. Hardcastle'

_publ_section_title
;
 Biomimetic Synthesis of trans,syn,trans-Fused Polyoxepanes: Remarkable
 Substituent Effects on the endo-Regioselective Oxacyclization of
 Polyepoxides
;
_journal_name_full 'Journal of the American Chemical Society'
_journal_page_first 4586
_journal_page_last 4587
_journal_paper_doi 10.1021/ja050013i
_journal_volume 127
_journal_year 2005
_chemical_formula_moiety 'C12 H26 O4 Si'
_chemical_formula_sum 'C12 H26 O4 Si'
_chemical_formula_weight 262.42
_chemical_name_systematic
; 
 ? 
;
_space_group_IT_number 169
_symmetry_cell_setting hexagonal
_symmetry_space_group_name_Hall 'P 61'
_symmetry_space_group_name_H-M 'P 61'
_atom_sites_solution_hydrogens geom
_atom_sites_solution_primary direct
_atom_sites_solution_secondary difmap
_audit_creation_method SHELXL-97
_cell_angle_alpha 90.00
_cell_angle_beta 90.00
_cell_angle_gamma 120.00
_cell_formula_units_Z 6
_cell_length_a 20.1923(4)
_cell_length_b 20.1923(4)
_cell_length_c 6.9288(2)
_cell_measurement_reflns_used 4168
_cell_measurement_temperature 100(2)
_cell_measurement_theta_max 65.868
_cell_measurement_theta_min 2.527
_cell_volume 2446.58(10)
_computing_cell_refinement 'Bruker SMART'
_computing_data_collection 'Bruker SMART'
_computing_data_reduction 'Bruker SAINT'
_computing_molecular_graphics 'Bruker SHELXTL'
_computing_publication_material 'Bruker SHELXTL'
_computing_structure_refinement 'SHELXL-97 (Sheldrick, 1997)'
_computing_structure_solution 'SHELXS-97 (Sheldrick, 1990)'
_diffrn_ambient_temperature 100(2)
_diffrn_measured_fraction_theta_full 0.977
_diffrn_measured_fraction_theta_max 0.978
_diffrn_measurement_device_type 'CCD area detector'
_diffrn_measurement_method 'phi and omega scans'
_diffrn_radiation_monochromator graphite
_diffrn_radiation_source 'fine-focus sealed tube'
_diffrn_radiation_type CuK\a
_diffrn_radiation_wavelength 1.54178
_diffrn_reflns_av_R_equivalents 0.0534
_diffrn_reflns_av_sigmaI/netI 0.0686
_diffrn_reflns_limit_h_max 22
_diffrn_reflns_limit_h_min -23
_diffrn_reflns_limit_k_max 19
_diffrn_reflns_limit_k_min -23
_diffrn_reflns_limit_l_max 8
_diffrn_reflns_limit_l_min -8
_diffrn_reflns_number 10289
_diffrn_reflns_theta_full 66.13
_diffrn_reflns_theta_max 66.13
_diffrn_reflns_theta_min 6.70
_exptl_absorpt_coefficient_mu 1.295
_exptl_absorpt_correction_T_max 1.0000
_exptl_absorpt_correction_T_min 0.835133
_exptl_absorpt_correction_type multi-scan
_exptl_absorpt_process_details 'SADABS V2.10, Sheldrick 2003'
_exptl_crystal_colour colorless
_exptl_crystal_density_diffrn 1.069
_exptl_crystal_density_meas 0
_exptl_crystal_description needle
_exptl_crystal_F_000 864
_exptl_crystal_size_max 0.33
_exptl_crystal_size_mid 0.03
_exptl_crystal_size_min 0.03
_refine_diff_density_max 0.509
_refine_diff_density_min -0.384
_refine_diff_density_rms 0.082
_refine_ls_abs_structure_details 'Flack H D (1983), Acta Cryst. A39, 876-881'
_refine_ls_abs_structure_Flack 0.04(6)
_refine_ls_extinction_method none
_refine_ls_goodness_of_fit_ref 1.015
_refine_ls_hydrogen_treatment mixed
_refine_ls_matrix_type full
_refine_ls_number_parameters 160
_refine_ls_number_reflns 2648
_refine_ls_number_restraints 1
_refine_ls_restrained_S_all 1.015
_refine_ls_R_factor_all 0.0747
_refine_ls_R_factor_gt 0.0557
_refine_ls_shift/su_max 0.001
_refine_ls_shift/su_mean 0.000
_refine_ls_structure_factor_coef Fsqd
_refine_ls_weighting_details 'calc w=1/[\s^2^(Fo^2^)+(0.1000P)^2^+0.0000P] where P=(Fo^2^+2Fc^2^)/3'
_refine_ls_weighting_scheme calc
_refine_ls_wR_factor_gt 0.1387
_refine_ls_wR_factor_ref 0.1496
_reflns_number_gt 2150
_reflns_number_total 2648
_reflns_threshold_expression >2sigma(I)
_cod_data_source_file ja050013isi20050119_021813_1.cif
_cod_data_source_block jcv1lts_(compound_VIII)
_cod_database_code 4111591

loop_
_symmetry_equiv_pos_as_xyz
'x, y, z'
'-y, x-y, z+1/3'
'-x+y, -x, z+2/3'
'-x, -y, z+1/2'
'y, -x+y, z+5/6'
'x-y, x, z+1/6'

loop_
_atom_site_label
_atom_site_type_symbol
_atom_site_fract_x
_atom_site_fract_y
_atom_site_fract_z
_atom_site_U_iso_or_equiv
_atom_site_adp_type
_atom_site_occupancy
_atom_site_symmetry_multiplicity
_atom_site_calc_flag
_atom_site_refinement_flags
Si1 Si 1.00070(7) 0.29660(7) 0.16399(17) 0.0193(3) Uani 1 1 d .
C1 C 0.9425(2) 0.3806(2) -0.0606(5) 0.0152(8) Uani 1 1 d .
H1 H 0.9297 0.4224 -0.0511 0.018 Uiso 1 1 calc R
C2 C 0.9544(2) 0.3597(2) 0.1445(6) 0.0162(9) Uani 1 1 d .
C3 C 0.8782(2) 0.3212(2) 0.2520(5) 0.0152(9) Uani 1 1 d .
H3A H 0.8890 0.3287 0.3922 0.018 Uiso 1 1 calc R
H3B H 0.8525 0.2656 0.2265 0.018 Uiso 1 1 calc R
C4 C 0.8222(2) 0.3488(2) 0.2026(6) 0.0177(9) Uani 1 1 d .
H4A H 0.8514 0.4039 0.1695 0.021 Uiso 1 1 calc R
H4B H 0.7906 0.3430 0.3174 0.021 Uiso 1 1 calc R
C5 C 0.7697(2) 0.3045(2) 0.0333(5) 0.0143(8) Uani 1 1 d .
H5 H 0.7446 0.2488 0.0648 0.017 Uiso 1 1 calc R
C6 C 0.8082(2) 0.3164(2) -0.1677(6) 0.0162(8) Uani 1 1 d .
C7 C 0.8196(2) 0.3891(2) -0.2679(6) 0.0190(9) Uani 1 1 d .
H7A H 0.8434 0.4322 -0.1778 0.028 Uiso 1 1 calc R
H7B H 0.7699 0.3816 -0.3092 0.028 Uiso 1 1 calc R
H7C H 0.8527 0.3998 -0.3808 0.028 Uiso 1 1 calc R
C8 C 0.7593(2) 0.2464(2) -0.2897(6) 0.0206(9) Uani 1 1 d .
H8A H 0.7815 0.2538 -0.4190 0.031 Uiso 1 1 calc R
H8B H 0.7074 0.2387 -0.2995 0.031 Uiso 1 1 calc R
H8C H 0.7571 0.2015 -0.2296 0.031 Uiso 1 1 calc R
C9 C 1.0121(2) 0.4080(2) -0.1899(6) 0.0176(9) Uani 1 1 d .
H9A H 1.0578 0.4468 -0.1195 0.021 Uiso 1 1 calc R
H9B H 1.0198 0.3644 -0.2192 0.021 Uiso 1 1 calc R
C10 C 1.1060(2) 0.3534(3) 0.1119(8) 0.0339(11) Uani 1 1 d .
H10A H 1.1319 0.3288 0.1734 0.051 Uiso 1 1 calc R
H10B H 1.1269 0.4053 0.1629 0.051 Uiso 1 1 calc R
H10C H 1.1143 0.3558 -0.0279 0.051 Uiso 1 1 calc R
C11 C 0.9921(3) 0.2645(3) 0.4224(6) 0.0292(11) Uani 1 1 d .
H11A H 0.9384 0.2401 0.4628 0.044 Uiso 1 1 calc R
H11B H 1.0230 0.3089 0.5050 0.044 Uiso 1 1 calc R
H11C H 1.0102 0.2279 0.4342 0.044 Uiso 1 1 calc R
C12 C 0.9529(3) 0.2119(2) 0.0025(7) 0.0294(10) Uani 1 1 d .
H12A H 0.9596 0.2290 -0.1321 0.044 Uiso 1 1 calc R
H12B H 0.8983 0.1828 0.0331 0.044 Uiso 1 1 calc R
H12C H 0.9757 0.1795 0.0215 0.044 Uiso 1 1 calc R
O1 O 0.71084(14) 0.32526(16) 0.0304(4) 0.0186(6) Uani 1 1 d .
H1O H 0.6857 0.3096 -0.0724 0.028 Uiso 1 1 calc R
O2 O 0.87931(14) 0.31577(14) -0.1490(4) 0.0157(6) Uani 1 1 d .
O3 O 1.00542(15) 0.44034(15) -0.3660(4) 0.0193(7) Uani 1 1 d .
H3O H 1.0016 0.4791 -0.3424 0.029 Uiso 1 1 calc R
O4 O 1.00604(15) 0.43350(15) 0.2346(4) 0.0188(6) Uani 1 1 d .
H4O H 0.9963 0.4667 0.1926 0.028 Uiso 1 1 calc R

loop_
_atom_site_aniso_label
_atom_site_aniso_U_11
_atom_site_aniso_U_22
_atom_site_aniso_U_33
_atom_site_aniso_U_23
_atom_site_aniso_U_13
_atom_site_aniso_U_12
Si1 0.0206(6) 0.0220(6) 0.0179(5) 0.0005(5) 0.0001(5) 0.0126(5)
C1 0.015(2) 0.0154(19) 0.0136(18) -0.0024(17) -0.0014(17) 0.0064(17)
C2 0.017(2) 0.015(2) 0.0150(19) -0.0030(17) -0.0015(17) 0.0074(17)
C3 0.014(2) 0.019(2) 0.0122(19) -0.0007(18) -0.0017(17) 0.0080(17)
C4 0.020(2) 0.022(2) 0.0148(18) 0.0023(18) 0.0044(18) 0.0124(18)
C5 0.016(2) 0.0126(19) 0.0145(19) -0.0013(17) 0.0008(17) 0.0072(16)
C6 0.0138(19) 0.018(2) 0.0140(18) -0.0024(18) 0.0003(17) 0.0063(17)
C7 0.018(2) 0.026(2) 0.0158(19) 0.0026(19) 0.0038(18) 0.0128(19)
C8 0.019(2) 0.024(2) 0.017(2) -0.0021(18) -0.0009(18) 0.0086(18)
C9 0.019(2) 0.018(2) 0.013(2) -0.0033(17) -0.0013(17) 0.0069(18)
C10 0.029(3) 0.042(3) 0.036(3) 0.006(2) 0.004(2) 0.022(2)
C11 0.043(3) 0.033(3) 0.021(2) 0.003(2) -0.001(2) 0.026(2)
C12 0.036(3) 0.030(2) 0.025(2) -0.001(2) 0.001(2) 0.019(2)
O1 0.0139(14) 0.0250(15) 0.0182(14) -0.0040(13) -0.0020(12) 0.0107(13)
O2 0.0146(13) 0.0167(14) 0.0159(13) -0.0025(12) -0.0005(12) 0.0079(12)
O3 0.0253(16) 0.0186(15) 0.0129(14) 0.0028(12) 0.0018(12) 0.0103(13)
O4 0.0217(15) 0.0171(15) 0.0170(14) -0.0008(12) -0.0045(12) 0.0094(13)

loop_
_atom_type_symbol
_atom_type_description
_atom_type_scat_dispersion_real
_atom_type_scat_dispersion_imag
_atom_type_scat_source
C C 0.0181 0.0091 'International Tables Vol C Tables 4.2.6.8 and 6.1.1.4'
H H 0.0000 0.0000 'International Tables Vol C Tables 4.2.6.8 and 6.1.1.4'
O O 0.0492 0.0322 'International Tables Vol C Tables 4.2.6.8 and 6.1.1.4'
Si Si 0.2541 0.3302 'International Tables Vol C Tables 4.2.6.8 and 6.1.1.4'

loop_
_geom_angle_atom_site_label_1
_geom_angle_atom_site_label_2
_geom_angle_atom_site_label_3
_geom_angle
C12 Si1 C10 110.8(2)
C12 Si1 C11 109.9(2)
C10 Si1 C11 106.0(2)
C12 Si1 C2 111.45(19)
C10 Si1 C2 111.03(19)
C11 Si1 C2 107.60(19)
O2 C1 C9 108.7(3)
O2 C1 C2 109.6(3)
C9 C1 C2 113.8(3)
O2 C1 H1 108.2
C9 C1 H1 108.2
C2 C1 H1 108.2
O4 C2 C3 109.5(3)
O4 C2 C1 104.1(3)
C3 C2 C1 109.6(3)
O4 C2 Si1 108.0(2)
C3 C2 Si1 109.2(3)
C1 C2 Si1 116.2(3)
C2 C3 C4 116.5(3)
C2 C3 H3A 108.2
C4 C3 H3A 108.2
C2 C3 H3B 108.2
C4 C3 H3B 108.2
H3A C3 H3B 107.3
C3 C4 C5 112.4(3)
C3 C4 H4A 109.1
C5 C4 H4A 109.1
C3 C4 H4B 109.1
C5 C4 H4B 109.1
H4A C4 H4B 107.9
O1 C5 C4 105.7(3)
O1 C5 C6 111.3(3)
C4 C5 C6 116.6(3)
O1 C5 H5 107.6
C4 C5 H5 107.6
C6 C5 H5 107.6
O2 C6 C8 103.2(3)
O2 C6 C7 112.0(3)
C8 C6 C7 110.9(3)
O2 C6 C5 109.9(3)
C8 C6 C5 108.3(3)
C7 C6 C5 112.2(3)
C6 C7 H7A 109.5
C6 C7 H7B 109.5
H7A C7 H7B 109.5
C6 C7 H7C 109.5
H7A C7 H7C 109.5
H7B C7 H7C 109.5
C6 C8 H8A 109.5
C6 C8 H8B 109.5
H8A C8 H8B 109.5
C6 C8 H8C 109.5
H8A C8 H8C 109.5
H8B C8 H8C 109.5
O3 C9 C1 113.1(3)
O3 C9 H9A 109.0
C1 C9 H9A 109.0
O3 C9 H9B 109.0
C1 C9 H9B 109.0
H9A C9 H9B 107.8
Si1 C10 H10A 109.5
Si1 C10 H10B 109.5
H10A C10 H10B 109.5
Si1 C10 H10C 109.5
H10A C10 H10C 109.5
H10B C10 H10C 109.5
Si1 C11 H11A 109.5
Si1 C11 H11B 109.5
H11A C11 H11B 109.5
Si1 C11 H11C 109.5
H11A C11 H11C 109.5
H11B C11 H11C 109.5
Si1 C12 H12A 109.5
Si1 C12 H12B 109.5
H12A C12 H12B 109.5
Si1 C12 H12C 109.5
H12A C12 H12C 109.5
H12B C12 H12C 109.5
C5 O1 H1O 109.5
C1 O2 C6 117.7(3)
C9 O3 H3O 109.5
C2 O4 H4O 109.5

loop_
_geom_bond_atom_site_label_1
_geom_bond_atom_site_label_2
_geom_bond_distance
Si1 C12 1.859(5)
Si1 C10 1.879(5)
Si1 C11 1.883(4)
Si1 C2 1.925(4)
C1 O2 1.430(4)
C1 C9 1.518(5)
C1 C2 1.535(5)
C1 H1 1.0000
C2 O4 1.465(5)
C2 C3 1.527(5)
C3 C4 1.527(5)
C3 H3A 0.9900
C3 H3B 0.9900
C4 C5 1.534(5)
C4 H4A 0.9900
C4 H4B 0.9900
C5 O1 1.444(4)
C5 C6 1.554(5)
C5 H5 1.0000
C6 O2 1.449(4)
C6 C8 1.514(5)
C6 C7 1.533(6)
C7 H7A 0.9800
C7 H7B 0.9800
C7 H7C 0.9800
C8 H8A 0.9800
C8 H8B 0.9800
C8 H8C 0.9800
C9 O3 1.422(5)
C9 H9A 0.9900
C9 H9B 0.9900
C10 H10A 0.9800
C10 H10B 0.9800
C10 H10C 0.9800
C11 H11A 0.9800
C11 H11B 0.9800
C11 H11C 0.9800
C12 H12A 0.9800
C12 H12B 0.9800
C12 H12C 0.9800
O1 H1O 0.8400
O3 H3O 0.8400
O4 H4O 0.8400

loop_
_geom_torsion_atom_site_label_1
_geom_torsion_atom_site_label_2
_geom_torsion_atom_site_label_3
_geom_torsion_atom_site_label_4
_geom_torsion
O2 C1 C2 O4 -166.3(3)
C9 C1 C2 O4 71.8(4)
O2 C1 C2 C3 -49.2(4)
C9 C1 C2 C3 -171.2(3)
O2 C1 C2 Si1 75.1(3)
C9 C1 C2 Si1 -46.8(4)
C12 Si1 C2 O4 -165.6(3)
C10 Si1 C2 O4 -41.7(3)
C11 Si1 C2 O4 73.9(3)
C12 Si1 C2 C3 75.4(3)
C10 Si1 C2 C3 -160.6(3)
C11 Si1 C2 C3 -45.1(3)
C12 Si1 C2 C1 -49.2(3)
C10 Si1 C2 C1 74.8(3)
C11 Si1 C2 C1 -169.7(3)
O4 C2 C3 C4 80.2(4)
C1 C2 C3 C4 -33.5(4)
Si1 C2 C3 C4 -161.8(3)
C2 C3 C4 C5 88.7(4)
C3 C4 C5 O1 168.3(3)
C3 C4 C5 C6 -67.4(4)
O1 C5 C6 O2 164.4(3)
C4 C5 C6 O2 42.9(4)
O1 C5 C6 C8 -83.6(4)
C4 C5 C6 C8 155.0(3)
O1 C5 C6 C7 39.1(4)
C4 C5 C6 C7 -82.4(4)
O2 C1 C9 O3 68.5(4)
C2 C1 C9 O3 -169.1(3)
C9 C1 O2 C6 -129.7(3)
C2 C1 O2 C6 105.4(3)
C8 C6 O2 C1 172.3(3)
C7 C6 O2 C1 53.0(4)
C5 C6 O2 C1 -72.4(4)
